data_1572476
loop_
_publ_author_name
'Liu, Yulian'
'Wei, Yi'
'Luo, Zhishan'
'Xu, Bin'
'He, Meiying'
'Hong, Peibin'
'Li, Chen'
'Quan, Zewei'

_publ_section_title
;
 Boosting circularly polarized luminescence by optimizing off-centering
 octahedral distortion in zero-dimensional hybrid indium-antimony halides.
;
_journal_issue 37
_journal_name_full 'Chemical science'
_journal_page_first 15480
_journal_page_last 15488
_journal_paper_doi 10.1039/d4sc04399e
_journal_volume 15
_journal_year 2024
_chemical_absolute_configuration ad
_chemical_formula_moiety 'Cl6 In0.95 Sb0.05, 0.5(C6 H20 N2), 2(C8 H12 N)'
_chemical_formula_sum 'C19 H34 Cl6 In0.95 N3 Sb0.05'
_chemical_formula_weight 632.36
_chemical_name_systematic R-2
_space_group_crystal_system monoclinic
_space_group_IT_number 5
_space_group_name_Hall 'C 2y'
_space_group_name_H-M_alt 'C 1 2 1'
_atom_sites_solution_hydrogens geom
_atom_sites_solution_primary iterative
_audit_creation_date 2024-02-15
_audit_creation_method
;
Olex2 1.2
(compiled 2018.05.29 svn.r3508 for OlexSys, GUI svn.r5506)
;
_audit_update_record
;
2024-03-29 deposited with the CCDC.	2024-08-26 downloaded from the CCDC.
;
_cell_angle_alpha 90
_cell_angle_beta 92.088(13)
_cell_angle_gamma 90
_cell_formula_units_Z 2
_cell_length_a 14.740(6)
_cell_length_b 9.260(4)
_cell_length_c 9.647(4)
_cell_measurement_reflns_used 7417
_cell_measurement_temperature 100
_cell_measurement_theta_max 27.50
_cell_measurement_theta_min 2.60
_cell_volume 1315.9(10)
_computing_cell_refinement 'SAINT V8.40B (?, 2016)'
_computing_data_reduction 'SAINT V8.40B (?, 2016)'
_computing_molecular_graphics 'Olex2 (Dolomanov et al., 2009)'
_computing_publication_material 'Olex2 (Dolomanov et al., 2009)'
_computing_structure_refinement 'ShelXL (Sheldrick, 2015)'
_computing_structure_solution 'olex2.solve (Bourhis et al., 2015)'
_diffrn_ambient_temperature 100.0
_diffrn_measured_fraction_theta_full 0.998
_diffrn_measured_fraction_theta_max 0.993
_diffrn_measurement_device_type 'Bruker APEX-II CCD'
_diffrn_measurement_method '\f and \w scans'
_diffrn_radiation_type MoK\a
_diffrn_radiation_wavelength 0.71073
_diffrn_reflns_av_R_equivalents 0.0662
_diffrn_reflns_av_unetI/netI 0.0513
_diffrn_reflns_Laue_measured_fraction_full 0.998
_diffrn_reflns_Laue_measured_fraction_max 0.993
_diffrn_reflns_limit_h_max 19
_diffrn_reflns_limit_h_min -19
_diffrn_reflns_limit_k_max 12
_diffrn_reflns_limit_k_min -11
_diffrn_reflns_limit_l_max 12
_diffrn_reflns_limit_l_min -12
_diffrn_reflns_number 12920
_diffrn_reflns_point_group_measured_fraction_full 0.997
_diffrn_reflns_point_group_measured_fraction_max 0.985
_diffrn_reflns_theta_full 25.242
_diffrn_reflns_theta_max 27.612
_diffrn_reflns_theta_min 2.598
_diffrn_standards_number 0
_exptl_absorpt_coefficient_mu 1.527
_exptl_absorpt_correction_T_max 0.0947
_exptl_absorpt_correction_T_min 0.0648
_exptl_absorpt_correction_type multi-scan
_exptl_absorpt_process_details
'SADABS-2016/2 (Bruker,2016/2) was used for absorption correction. wR2(int) was 0.1170 before and 0.0959 after correction. The Ratio of minimum to maximum transmission is 0.6843. The \l/2 correction factor is Not present.'
_exptl_crystal_colour 'clear light colourless'
_exptl_crystal_colour_lustre clear
_exptl_crystal_colour_modifier light
_exptl_crystal_colour_primary colourless
_exptl_crystal_density_diffrn 1.596
_exptl_crystal_description block
_exptl_crystal_F_000 640
_exptl_crystal_size_max 0.1
_exptl_crystal_size_mid 0.1
_exptl_crystal_size_min 0.1
_refine_diff_density_max 0.670
_refine_diff_density_min -0.908
_refine_diff_density_rms 0.117
_refine_ls_abs_structure_details
;
 Flack x determined using 1239 quotients [(I+)-(I-)]/[(I+)+(I-)]
 (Parsons, Flack and Wagner, Acta Cryst. B69 (2013) 249-259).
;
_refine_ls_abs_structure_Flack 0.06(2)
_refine_ls_extinction_method none
_refine_ls_goodness_of_fit_ref 1.057
_refine_ls_hydrogen_treatment constr
_refine_ls_matrix_type full
_refine_ls_number_parameters 145
_refine_ls_number_reflns 3030
_refine_ls_number_restraints 4
_refine_ls_restrained_S_all 1.056
_refine_ls_R_factor_all 0.0345
_refine_ls_R_factor_gt 0.0305
_refine_ls_shift/su_max 0.000
_refine_ls_shift/su_mean 0.000
_refine_ls_structure_factor_coef Fsqd
_refine_ls_weighting_details 'w=1/[\s^2^(Fo^2^)+(0.0129P)^2^+3.1817P] where P=(Fo^2^+2Fc^2^)/3'
_refine_ls_weighting_scheme calc
_refine_ls_wR_factor_gt 0.0705
_refine_ls_wR_factor_ref 0.0748
_reflns_Friedel_coverage 0.869
_reflns_Friedel_fraction_full 0.996
_reflns_Friedel_fraction_max 0.976
_reflns_number_gt 2854
_reflns_number_total 3030
_reflns_threshold_expression 'I > 2\s(I)'
_cod_data_source_file d4sc04399e2.cif
_cod_data_source_block added_by_encifer_CCDC3
_cod_depositor_comments 'Adding full bibliography for 1572473--1572477.cif.'
_cod_original_cell_volume 1315.9(9)
_cod_database_code 1572476
_shelx_shelxl_version_number 2016/6
_shelx_space_group_comment
;
The symmetry employed for this shelxl refinement is uniquely defined
by the following loop, which should always be used as a source of
symmetry information in preference to the above space-group names.
They are only intended as comments.
;
_shelx_estimated_absorpt_t_max 0.862
_shelx_estimated_absorpt_t_min 0.862
_olex2_refinement_description
;
1. Fixed Uiso
 At 1.2 times of:
  All C(H) groups, All N(H) groups
 At 1.5 times of:
  All C(H,H,H) groups, All N(H,H,H) groups
2. Shared sites
{In1A, Sb1}
3. Restrained distances
 N1-C3 \\sim N1-C2 \\sim N1-C1
 with sigma of 0.02
4. Uiso/Uaniso restraints and constraints
Uanis(C2) = Uanis(C3)
Uanis(Sb1) = Uanis(In1A)
Uanis(In1A) = Uanis(Sb1)
5. Others
 Fixed Sof: Sb1(0.025) H1A(0.5) H1B(0.5) H1C(0.5) C2(0.5) H2D(0.5) H2E(0.5)
 H2F(0.5) N1(0.5) H1(0.5) C3(0.5) H3A(0.5) H3B(0.5) H3C(0.5) In1A(0.475)
6.a Ternary CH refined with riding coordinates:
 C4(H4), N1(H1)
6.b Aromatic/amide H refined with riding coordinates:
 C8(H8), C7(H7), C10(H10), C11(H11), C9(H9)
6.c Idealised Me refined as rotating group:
 C1(H1A,H1B,H1C), C5(H5A,H5B,H5C), N2(H2A,H2B,H2C), C2(H2D,H2E,H2F), C3(H3A,
 H3B,H3C)
;
_olex2_submission_original_sample_id 1670
_olex2_submission_special_instructions 'No special instructions were received'

loop_
_space_group_symop_operation_xyz
'x, y, z'
'-x, y, -z'
'x+1/2, y+1/2, z'
'-x+1/2, y+1/2, -z'

loop_
_atom_site_label
_atom_site_type_symbol
_atom_site_fract_x
_atom_site_fract_y
_atom_site_fract_z
_atom_site_U_iso_or_equiv
_atom_site_adp_type
_atom_site_occupancy
_atom_site_site_symmetry_order
_atom_site_calc_flag
_atom_site_refinement_flags_posn
_atom_site_refinement_flags_adp
_atom_site_refinement_flags_occupancy
_atom_site_disorder_assembly
_atom_site_disorder_group
Sb1 Sb 0.000000 -0.26835(8) 0.000000 0.01796(13) Uani 0.05 2 d S T P A 4
Cl2 Cl -0.07201(16) -0.07967(15) -0.1507(2) 0.0245(4) Uani 1 1 d . . . . .
Cl3 Cl -0.14066(7) -0.2738(3) 0.14557(10) 0.0234(2) Uani 1 1 d . . . . .
C1 C 0.000000 -0.2814(14) 0.500000 0.0315(18) Uani 1 2 d DS T P . .
H1A H -0.032868 -0.227862 0.426336 0.047 Uiso 0.5 1 calc GR . . B -1
H1B H 0.060925 -0.240450 0.514401 0.047 Uiso 0.5 1 calc GR . . B -1
H1C H -0.032951 -0.274189 0.586142 0.047 Uiso 0.5 1 calc GR . . B -1
C8 C -0.2586(4) -0.2516(10) 0.4743(5) 0.0301(15) Uani 1 1 d . . . . .
H8 H -0.219404 -0.194536 0.420708 0.036 Uiso 1 1 calc R . . . .
C5 C -0.3919(4) -0.2621(12) 0.9150(5) 0.0325(11) Uani 1 1 d . . . . .
H5A H -0.439573 -0.333539 0.894547 0.049 Uiso 1 1 calc GR . . . .
H5B H -0.409763 -0.168922 0.874352 0.049 Uiso 1 1 calc GR . . . .
H5C H -0.383246 -0.251624 1.015742 0.049 Uiso 1 1 calc GR . . . .
C7 C -0.2513(3) -0.2458(8) 0.6179(5) 0.0266(16) Uani 1 1 d . . . . .
H7 H -0.206370 -0.186355 0.661977 0.032 Uiso 1 1 calc R . . . .
C6 C -0.3091(4) -0.3260(6) 0.6974(6) 0.0218(11) Uani 1 1 d . . . . .
N2 N -0.2768(3) -0.4539(5) 0.9197(5) 0.0253(10) Uani 1 1 d . . . . .
H2A H -0.281047 -0.447634 1.013331 0.038 Uiso 1 1 calc GR . . . .
H2B H -0.218537 -0.474759 0.898747 0.038 Uiso 1 1 calc GR . . . .
H2C H -0.314248 -0.524956 0.886390 0.038 Uiso 1 1 calc GR . . . .
C10 C -0.3795(4) -0.4203(6) 0.4869(6) 0.0282(12) Uani 1 1 d . . . . .
H10 H -0.423455 -0.480856 0.441956 0.034 Uiso 1 1 calc R . . . .
C11 C -0.3738(4) -0.4142(6) 0.6304(6) 0.0257(11) Uani 1 1 d . . . . .
H11 H -0.413955 -0.470197 0.683351 0.031 Uiso 1 1 calc R . . . .
C9 C -0.3220(4) -0.3392(6) 0.4090(6) 0.0256(11) Uani 1 1 d . . . . .
H9 H -0.326172 -0.343799 0.310621 0.031 Uiso 1 1 calc R . . . .
C4 C -0.3042(4) -0.3117(5) 0.8542(5) 0.0238(12) Uani 1 1 d . . . . .
H4 H -0.256238 -0.239092 0.879415 0.029 Uiso 1 1 calc R . . . .
C2 C 0.0812(12) -0.499(3) 0.547(2) 0.031(3) Uani 0.5 1 d D . . C -1
H2D H 0.137953 -0.446542 0.532939 0.047 Uiso 0.5 1 calc GR . . C -1
H2E H 0.088655 -0.600313 0.522116 0.047 Uiso 0.5 1 calc GR . . C -1
H2F H 0.065849 -0.491792 0.645159 0.047 Uiso 0.5 1 calc GR . . C -1
N1 N 0.0073(7) -0.4339(9) 0.4597(9) 0.026(2) Uani 0.5 1 d D . . C -1
H1 H 0.030263 -0.433011 0.363385 0.031 Uiso 0.5 1 calc R . . C -1
Cl1 Cl 0.06994(15) -0.46317(15) 0.1544(2) 0.0231(4) Uani 1 1 d . . . . .
C3 C -0.0751(12) -0.523(3) 0.453(2) 0.031(3) Uani 0.5 1 d D . . C -1
H3A H -0.119010 -0.481656 0.385282 0.047 Uiso 0.5 1 calc GR . . C -1
H3B H -0.101661 -0.526867 0.544146 0.047 Uiso 0.5 1 calc GR . . C -1
H3C H -0.059430 -0.621497 0.423580 0.047 Uiso 0.5 1 calc GR . . C -1
In1A In 0.000000 -0.26835(8) 0.000000 0.01796(13) Uani 0.95 2 d S T P A 3

loop_
_atom_site_aniso_label
_atom_site_aniso_U_11
_atom_site_aniso_U_22
_atom_site_aniso_U_33
_atom_site_aniso_U_23
_atom_site_aniso_U_13
_atom_site_aniso_U_12
Sb1 0.0185(2) 0.0194(2) 0.01588(19) 0.000 -0.00097(14) 0.000
Cl2 0.0286(11) 0.0239(9) 0.0206(9) 0.0044(8) -0.0038(8) 0.0001(7)
Cl3 0.0223(5) 0.0276(6) 0.0203(4) 0.0012(9) 0.0020(4) 0.0013(9)
C1 0.040(4) 0.019(4) 0.035(3) 0.000 -0.002(3) 0.000
C8 0.025(2) 0.040(4) 0.026(2) 0.001(3) 0.0082(18) -0.004(3)
C5 0.038(3) 0.033(3) 0.027(2) -0.006(4) 0.0035(19) 0.007(5)
C7 0.021(2) 0.034(5) 0.025(2) 0.003(2) -0.0011(18) -0.005(2)
C6 0.023(3) 0.020(2) 0.023(2) -0.0038(19) -0.002(2) 0.004(2)
N2 0.026(3) 0.028(2) 0.022(2) 0.0006(18) 0.0013(19) 0.0014(19)
C10 0.031(3) 0.027(3) 0.026(3) 0.000(2) -0.006(2) -0.001(2)
C11 0.031(3) 0.020(2) 0.026(3) 0.004(2) 0.002(2) -0.004(2)
C9 0.028(3) 0.031(3) 0.019(2) 0.000(2) 0.000(2) 0.006(2)
C4 0.027(3) 0.024(3) 0.020(2) -0.0022(18) -0.001(2) 0.0003(19)
C2 0.039(4) 0.016(8) 0.037(3) -0.002(6) -0.008(3) 0.001(6)
N1 0.035(6) 0.023(4) 0.020(5) -0.001(3) 0.008(5) 0.007(4)
Cl1 0.0225(11) 0.0252(9) 0.0218(9) 0.0019(8) 0.0011(8) 0.0026(7)
C3 0.039(4) 0.016(8) 0.037(3) -0.002(6) -0.008(3) 0.001(6)
In1A 0.0185(2) 0.0194(2) 0.01588(19) 0.000 -0.00097(14) 0.000

loop_
_atom_type_symbol
_atom_type_description
_atom_type_scat_dispersion_real
_atom_type_scat_dispersion_imag
_atom_type_scat_source
C C 0.0033 0.0016 'International Tables Vol C Tables 4.2.6.8 and 6.1.1.4'
H H 0.0000 0.0000 'International Tables Vol C Tables 4.2.6.8 and 6.1.1.4'
Cl Cl 0.1484 0.1585 'International Tables Vol C Tables 4.2.6.8 and 6.1.1.4'
In In -0.7276 1.3100 'International Tables Vol C Tables 4.2.6.8 and 6.1.1.4'
N N 0.0061 0.0033 'International Tables Vol C Tables 4.2.6.8 and 6.1.1.4'
Sb Sb -0.5866 1.5461 'International Tables Vol C Tables 4.2.6.8 and 6.1.1.4'

loop_
_geom_angle_atom_site_label_1
_geom_angle_atom_site_label_2
_geom_angle_atom_site_label_3
_geom_angle
_geom_angle_site_symmetry_1
_geom_angle_site_symmetry_3
_geom_angle_publ_flag
Cl2 Sb1 Cl2 90.69(10) . 2 ?
Cl2 Sb1 Cl3 91.74(7) 2 . ?
Cl2 Sb1 Cl3 89.86(7) . . ?
Cl2 Sb1 Cl3 89.86(7) 2 2 ?
Cl2 Sb1 Cl3 91.74(7) . 2 ?
Cl2 Sb1 Cl1 178.72(10) . . ?
Cl2 Sb1 Cl1 90.04(4) . 2 ?
Cl2 Sb1 Cl1 178.72(10) 2 2 ?
Cl2 Sb1 Cl1 90.04(4) 2 . ?
Cl3 Sb1 Cl3 177.73(12) . 2 ?
Cl1 Sb1 Cl3 89.32(7) 2 . ?
Cl1 Sb1 Cl3 89.06(7) 2 2 ?
Cl1 Sb1 Cl3 89.06(7) . . ?
Cl1 Sb1 Cl3 89.32(7) . 2 ?
Cl1 Sb1 Cl1 89.25(10) . 2 ?
H1A C1 H1B 109.5 . . ?
H1A C1 H1C 109.5 . . ?
H1B C1 H1C 109.5 . . ?
N1 C1 H1A 109.5 . . ?
N1 C1 H1B 109.5 . . ?
N1 C1 H1C 109.5 . . ?
C7 C8 H8 119.7 . . ?
C9 C8 H8 119.7 . . ?
C9 C8 C7 120.5(6) . . ?
H5A C5 H5B 109.5 . . ?
H5A C5 H5C 109.5 . . ?
H5B C5 H5C 109.5 . . ?
C4 C5 H5A 109.5 . . ?
C4 C5 H5B 109.5 . . ?
C4 C5 H5C 109.5 . . ?
C8 C7 H7 119.8 . . ?
C6 C7 C8 120.5(6) . . ?
C6 C7 H7 119.8 . . ?
C7 C6 C11 118.8(5) . . ?
C7 C6 C4 119.9(5) . . ?
C11 C6 C4 121.2(5) . . ?
H2A N2 H2B 109.5 . . ?
H2A N2 H2C 109.5 . . ?
H2B N2 H2C 109.5 . . ?
C4 N2 H2A 109.5 . . ?
C4 N2 H2B 109.5 . . ?
C4 N2 H2C 109.5 . . ?
C11 C10 H10 119.7 . . ?
C9 C10 H10 119.7 . . ?
C9 C10 C11 120.5(5) . . ?
C6 C11 H11 119.9 . . ?
C10 C11 C6 120.1(5) . . ?
C10 C11 H11 119.9 . . ?
C8 C9 C10 119.6(5) . . ?
C8 C9 H9 120.2 . . ?
C10 C9 H9 120.2 . . ?
C5 C4 C6 113.9(4) . . ?
C5 C4 H4 108.0 . . ?
C6 C4 H4 108.0 . . ?
N2 C4 C5 108.8(5) . . ?
N2 C4 C6 110.1(4) . . ?
N2 C4 H4 108.0 . . ?
H2D C2 H2E 109.5 . . ?
H2D C2 H2F 109.5 . . ?
H2E C2 H2F 109.5 . . ?
N1 C2 H2D 109.5 . . ?
N1 C2 H2E 109.5 . . ?
N1 C2 H2F 109.5 . . ?
C1 N1 C2 107.3(14) . . ?
C1 N1 H1 105.6 . . ?
C2 N1 H1 105.6 . . ?
C3 N1 C1 119.0(13) . . ?
C3 N1 C2 112.8(10) . . ?
C3 N1 H1 105.6 . . ?
N1 C3 H3A 109.5 . . ?
N1 C3 H3B 109.5 . . ?
N1 C3 H3C 109.5 . . ?
H3A C3 H3B 109.5 . . ?
H3A C3 H3C 109.5 . . ?
H3B C3 H3C 109.5 . . ?
Cl2 In1A Cl2 90.69(10) . 2 ?
Cl2 In1A Cl3 91.74(7) 2 . ?
Cl2 In1A Cl3 91.74(7) . 2 ?
Cl2 In1A Cl3 89.86(7) . . ?
Cl2 In1A Cl3 89.86(7) 2 2 ?
Cl2 In1A Cl1 90.04(4) 2 . ?
Cl2 In1A Cl1 178.72(10) 2 2 ?
Cl2 In1A Cl1 178.72(10) . . ?
Cl2 In1A Cl1 90.04(4) . 2 ?
Cl3 In1A Cl3 177.73(12) . 2 ?
Cl1 In1A Cl3 89.32(7) . 2 ?
Cl1 In1A Cl3 89.06(7) 2 2 ?
Cl1 In1A Cl3 89.06(7) . . ?
Cl1 In1A Cl3 89.32(7) 2 . ?
Cl1 In1A Cl1 89.25(10) . 2 ?

loop_
_geom_bond_atom_site_label_1
_geom_bond_atom_site_label_2
_geom_bond_distance
_geom_bond_site_symmetry_2
_geom_bond_publ_flag
Sb1 Cl2 2.486(2) . ?
Sb1 Cl2 2.486(2) 2 ?
Sb1 Cl3 2.5467(13) 2 ?
Sb1 Cl3 2.5467(13) . ?
Sb1 Cl1 2.535(2) . ?
Sb1 Cl1 2.535(2) 2 ?
Cl2 In1A 2.486(2) . ?
Cl3 In1A 2.5467(13) . ?
C1 H1A 0.9800 . ?
C1 H1B 0.9800 . ?
C1 H1C 0.9800 . ?
C1 N1 1.470(13) . ?
C8 H8 0.9500 . ?
C8 C7 1.387(7) . ?
C8 C9 1.373(9) . ?
C5 H5A 0.9800 . ?
C5 H5B 0.9800 . ?
C5 H5C 0.9800 . ?
C5 C4 1.510(8) . ?
C7 H7 0.9500 . ?
C7 C6 1.382(8) . ?
C6 C11 1.397(7) . ?
C6 C4 1.517(7) . ?
N2 H2A 0.9100 . ?
N2 H2B 0.9100 . ?
N2 H2C 0.9100 . ?
N2 C4 1.509(7) . ?
C10 H10 0.9500 . ?
C10 C11 1.385(8) . ?
C10 C9 1.376(9) . ?
C11 H11 0.9500 . ?
C9 H9 0.9500 . ?
C4 H4 1.0000 . ?
C2 H2D 0.9800 . ?
C2 H2E 0.9800 . ?
C2 H2F 0.9800 . ?
C2 N1 1.481(16) . ?
N1 H1 1.0000 . ?
N1 C3 1.470(18) . ?
Cl1 In1A 2.535(2) . ?
C3 H3A 0.9800 . ?
C3 H3B 0.9800 . ?
C3 H3C 0.9800 . ?

loop_
_geom_torsion_atom_site_label_1
_geom_torsion_atom_site_label_2
_geom_torsion_atom_site_label_3
_geom_torsion_atom_site_label_4
_geom_torsion
_geom_torsion_site_symmetry_1
_geom_torsion_site_symmetry_2
_geom_torsion_site_symmetry_3
_geom_torsion_site_symmetry_4
_geom_torsion_publ_flag
C8 C7 C6 C11 0.9(9) . . . . ?
C8 C7 C6 C4 -176.3(6) . . . . ?
C7 C8 C9 C10 0.9(11) . . . . ?
C7 C6 C11 C10 -0.1(8) . . . . ?
C7 C6 C4 C5 120.6(7) . . . . ?
C7 C6 C4 N2 -116.9(6) . . . . ?
C11 C6 C4 C5 -56.5(8) . . . . ?
C11 C6 C4 N2 66.0(7) . . . . ?
C11 C10 C9 C8 -0.1(9) . . . . ?
C9 C8 C7 C6 -1.3(11) . . . . ?
C9 C10 C11 C6 -0.3(9) . . . . ?
C4 C6 C11 C10 177.0(5) . . . . ?
